data_7057493
loop_
_publ_author_name
'Sohrabi, Marzieh'
'Amirnasr, Mehdi'
'Meghdadi, Soraia'
'Lutz, Martin'
'Bikhof Torbati, Maryam'
'Farrokhpour, Hossein'

_publ_section_title
;
 A highly selective fluorescence turn-on chemosensor for Zn2+, and its
 application in live cell imaging, and as a colorimetric sensor for Co2+:
 experimental and TD-DFT calculations
;
_journal_issue 15
_journal_name_full 'New Journal of Chemistry'
_journal_page_first 12595
_journal_paper_doi 10.1039/C8NJ01580E
_journal_volume 42
_journal_year 2018
_chemical_formula_moiety 'C30 H20 N6 O2 Zn, 2(C4 H8 O)'
_chemical_formula_sum 'C38 H36 N6 O4 Zn'
_chemical_formula_weight 706.10
_space_group_crystal_system monoclinic
_space_group_IT_number 14
_space_group_name_Hall '-P 2yn'
_space_group_name_H-M_alt 'P 1 21/n 1'
_symmetry_space_group_name_Hall '-P 2yn'
_symmetry_space_group_name_H-M 'P 1 21/n 1'
_atom_sites_solution_hydrogens geom
_atom_sites_solution_primary dual
_atom_sites_solution_secondary difmap
_audit_creation_method SHELXL-2017/1
_audit_update_record
;
2018-03-21 deposited with the CCDC.
2018-06-07 downloaded from the CCDC.
;
_cell_angle_alpha 90
_cell_angle_beta 104.022(2)
_cell_angle_gamma 90
_cell_formula_units_Z 4
_cell_length_a 15.5870(6)
_cell_length_b 10.2189(4)
_cell_length_c 21.5570(8)
_cell_measurement_reflns_used 31463
_cell_measurement_temperature 150(2)
_cell_measurement_theta_max 27.54
_cell_measurement_theta_min 1.82
_cell_volume 3331.3(2)
_computing_cell_refinement Peakref
_computing_data_collection Apex3
_computing_data_reduction 'Eval15, SADABS-2016/2'
_computing_structure_refinement 'SHELXL-2017/1 (Sheldrick, 2017)'
_computing_structure_solution SHELXT
_diffrn_ambient_temperature 150(2)
_diffrn_measured_fraction_theta_full 1.000
_diffrn_measured_fraction_theta_max 1.000
_diffrn_measurement_device_type 'Bruker Kappa ApexII'
_diffrn_measurement_method '\f and \w scans'
_diffrn_radiation_type MoK\a
_diffrn_radiation_wavelength 0.71073
_diffrn_reflns_av_R_equivalents 0.0450
_diffrn_reflns_av_unetI/netI 0.0302
_diffrn_reflns_Laue_measured_fraction_full 1.000
_diffrn_reflns_Laue_measured_fraction_max 1.000
_diffrn_reflns_limit_h_max 20
_diffrn_reflns_limit_h_min -20
_diffrn_reflns_limit_k_max 13
_diffrn_reflns_limit_k_min -13
_diffrn_reflns_limit_l_max 28
_diffrn_reflns_limit_l_min -27
_diffrn_reflns_number 58891
_diffrn_reflns_point_group_measured_fraction_full 1.000
_diffrn_reflns_point_group_measured_fraction_max 1.000
_diffrn_reflns_theta_full 25.242
_diffrn_reflns_theta_max 27.502
_diffrn_reflns_theta_min 1.843
_diffrn_source 'sealed tube'
_exptl_absorpt_coefficient_mu 0.789
_exptl_absorpt_correction_T_max 1.0000
_exptl_absorpt_correction_T_min 0.7710
_exptl_absorpt_correction_type numerical
_exptl_absorpt_process_details
;
 SADABS 2016/2: Krause, L., Herbst-Irmer, R., Sheldrick G.M. & Stalke D.,
 J. Appl. Cryst. 48 (2015) 3-10
;
_exptl_crystal_colour yellow
_exptl_crystal_density_diffrn 1.408
_exptl_crystal_description needle
_exptl_crystal_F_000 1472
_exptl_crystal_size_max 0.56
_exptl_crystal_size_mid 0.19
_exptl_crystal_size_min 0.08
_refine_diff_density_max 0.661
_refine_diff_density_min -0.405
_refine_diff_density_rms 0.064
_refine_ls_extinction_method none
_refine_ls_goodness_of_fit_ref 1.042
_refine_ls_hydrogen_treatment constr
_refine_ls_matrix_type full
_refine_ls_number_parameters 442
_refine_ls_number_reflns 7655
_refine_ls_number_restraints 0
_refine_ls_restrained_S_all 1.042
_refine_ls_R_factor_all 0.0705
_refine_ls_R_factor_gt 0.0463
_refine_ls_shift/su_max 0.000
_refine_ls_shift/su_mean 0.000
_refine_ls_structure_factor_coef Fsqd
_refine_ls_weighting_details 'w=1/[\s^2^(Fo^2^)+(0.0514P)^2^+3.1716P] where P=(Fo^2^+2Fc^2^)/3'
_refine_ls_weighting_scheme calc
_refine_ls_wR_factor_gt 0.1086
_refine_ls_wR_factor_ref 0.1198
_reflns_Friedel_coverage 0.000
_reflns_number_gt 5691
_reflns_number_total 7655
_reflns_threshold_expression 'I > 2\s(I)'
_cod_data_source_file c8nj01580e2.cif
_cod_data_source_block m0203a
_cod_depositor_comments 'Adding full bibliography for 7057493.cif.'
_cod_database_code 7057493
_shelx_shelxl_version_number 2017/1
_shelx_space_group_comment
;
The symmetry employed for this shelxl refinement is uniquely defined
by the following loop, which should always be used as a source of
symmetry information in preference to the above space-group names.
They are only intended as comments.
;

loop_
_space_group_symop_operation_xyz
'x, y, z'
'-x+1/2, y+1/2, -z+1/2'
'-x, -y, -z'
'x-1/2, -y-1/2, z-1/2'

loop_
_atom_site_label
_atom_site_type_symbol
_atom_site_fract_x
_atom_site_fract_y
_atom_site_fract_z
_atom_site_U_iso_or_equiv
_atom_site_adp_type
_atom_site_occupancy
_atom_site_site_symmetry_order
_atom_site_calc_flag
_atom_site_refinement_flags_posn
_atom_site_refinement_flags_adp
Zn1 Zn 0.49485(2) 0.18224(3) 0.22241(2) 0.03036(10) Uani 1 1 d . .
O11 O 0.50815(13) -0.16925(17) 0.32273(10) 0.0412(5) Uani 1 1 d . .
N11 N 0.47902(15) -0.0039(2) 0.17353(11) 0.0353(5) Uani 1 1 d . .
N21 N 0.50630(14) 0.0529(2) 0.29741(10) 0.0310(5) Uani 1 1 d . .
N31 N 0.50915(15) 0.3117(2) 0.30466(11) 0.0345(5) Uani 1 1 d . .
C11 C 0.4661(2) -0.0267(3) 0.11126(14) 0.0481(7) Uani 1 1 d . .
H11 H 0.462704 0.045608 0.083059 0.058 Uiso 1 1 calc R U
C21 C 0.4574(2) -0.1521(3) 0.08592(17) 0.0581(9) Uani 1 1 d . .
H21 H 0.448614 -0.165592 0.041211 0.070 Uiso 1 1 calc R U
C31 C 0.4618(2) -0.2565(3) 0.12686(17) 0.0561(9) Uani 1 1 d . .
H31 H 0.455788 -0.343538 0.110864 0.067 Uiso 1 1 calc R U
C41 C 0.4752(2) -0.2328(3) 0.19159(16) 0.0465(7) Uani 1 1 d . .
H41 H 0.478290 -0.303640 0.220597 0.056 Uiso 1 1 calc R U
C51 C 0.48414(16) -0.1055(2) 0.21394(13) 0.0351(6) Uani 1 1 d . .
C61 C 0.50103(16) -0.0754(2) 0.28474(13) 0.0323(6) Uani 1 1 d . .
C71 C 0.52627(16) 0.1046(2) 0.35844(12) 0.0311(5) Uani 1 1 d . .
C81 C 0.54704(18) 0.0393(3) 0.41635(13) 0.0371(6) Uani 1 1 d . .
H81 H 0.547579 -0.053710 0.416612 0.045 Uiso 1 1 calc R U
C91 C 0.5673(2) 0.1069(3) 0.47460(14) 0.0491(8) Uani 1 1 d . .
H91 H 0.582580 0.058478 0.513343 0.059 Uiso 1 1 calc R U
C101 C 0.5657(2) 0.2408(3) 0.47732(15) 0.0516(8) Uani 1 1 d . .
H101 H 0.578566 0.284515 0.517417 0.062 Uiso 1 1 calc R U
C111 C 0.5448(2) 0.3128(3) 0.42000(13) 0.0416(6) Uani 1 1 d . .
C121 C 0.5416(2) 0.4521(3) 0.41809(15) 0.0501(8) Uani 1 1 d . .
H121 H 0.552637 0.500716 0.456770 0.060 Uiso 1 1 calc R U
C131 C 0.5229(2) 0.5153(3) 0.36107(15) 0.0490(8) Uani 1 1 d . .
H131 H 0.520254 0.608152 0.359233 0.059 Uiso 1 1 calc R U
C141 C 0.5074(2) 0.4407(3) 0.30502(14) 0.0426(7) Uani 1 1 d . .
H141 H 0.495105 0.485344 0.265172 0.051 Uiso 1 1 calc R U
C151 C 0.52630(17) 0.2460(2) 0.36096(12) 0.0323(6) Uani 1 1 d . .
O12 O 0.40013(14) 0.45123(19) 0.07691(9) 0.0466(5) Uani 1 1 d . .
N12 N 0.35405(15) 0.2312(2) 0.19203(11) 0.0365(5) Uani 1 1 d . .
N22 N 0.49147(15) 0.3115(2) 0.14921(10) 0.0323(5) Uani 1 1 d . .
N32 N 0.63335(14) 0.1953(2) 0.22156(10) 0.0336(5) Uani 1 1 d . .
C12 C 0.2870(2) 0.1900(3) 0.21578(14) 0.0457(7) Uani 1 1 d . .
H12 H 0.298120 0.124372 0.247974 0.055 Uiso 1 1 calc R U
C22 C 0.2020(2) 0.2393(4) 0.19522(16) 0.0528(8) Uani 1 1 d . .
H22 H 0.155815 0.209136 0.213372 0.063 Uiso 1 1 calc R U
C32 C 0.1860(2) 0.3328(4) 0.14800(16) 0.0540(8) Uani 1 1 d . .
H32 H 0.128299 0.368036 0.132902 0.065 Uiso 1 1 calc R U
C42 C 0.2541(2) 0.3750(3) 0.12279(14) 0.0476(7) Uani 1 1 d . .
H42 H 0.243903 0.438973 0.089849 0.057 Uiso 1 1 calc R U
C52 C 0.33839(18) 0.3228(3) 0.14608(12) 0.0346(6) Uani 1 1 d . .
C62 C 0.41509(18) 0.3684(2) 0.12048(12) 0.0344(6) Uani 1 1 d . .
C72 C 0.57161(18) 0.3362(2) 0.13323(11) 0.0316(5) Uani 1 1 d . .
C82 C 0.5855(2) 0.4092(3) 0.08251(13) 0.0405(6) Uani 1 1 d . .
H82 H 0.536714 0.450809 0.054407 0.049 Uiso 1 1 calc R U
C92 C 0.6702(2) 0.4230(3) 0.07184(14) 0.0486(8) Uani 1 1 d . .
H92 H 0.677457 0.473373 0.036432 0.058 Uiso 1 1 calc R U
C102 C 0.7424(2) 0.3660(3) 0.11094(14) 0.0452(7) Uani 1 1 d . .
H102 H 0.799221 0.378559 0.103141 0.054 Uiso 1 1 calc R U
C112 C 0.73278(19) 0.2884(3) 0.16305(13) 0.0372(6) Uani 1 1 d . .
C122 C 0.80325(19) 0.2218(3) 0.20400(15) 0.0441(7) Uani 1 1 d . .
H122 H 0.861627 0.230921 0.198527 0.053 Uiso 1 1 calc R U
C132 C 0.78776(19) 0.1441(3) 0.25149(15) 0.0467(7) Uani 1 1 d . .
H132 H 0.834774 0.098119 0.279179 0.056 Uiso 1 1 calc R U
C142 C 0.70105(19) 0.1335(3) 0.25868(14) 0.0412(6) Uani 1 1 d . .
H142 H 0.690483 0.079342 0.291859 0.049 Uiso 1 1 calc R U
C152 C 0.64707(18) 0.2729(2) 0.17359(12) 0.0318(5) Uani 1 1 d . .
O13 O 0.3628(2) 0.0685(3) -0.02455(13) 0.0983(11) Uani 1 1 d . .
C13 C 0.3258(4) 0.1959(4) -0.0237(2) 0.0942(16) Uani 1 1 d . .
H13A H 0.372097 0.259132 -0.003021 0.113 Uiso 1 1 calc R U
H13B H 0.279129 0.194983 0.000357 0.113 Uiso 1 1 calc R U
C23 C 0.2886(3) 0.2322(4) -0.0901(2) 0.0762(12) Uani 1 1 d . .
H23A H 0.328473 0.293103 -0.105339 0.091 Uiso 1 1 calc R U
H23B H 0.230246 0.274664 -0.095048 0.091 Uiso 1 1 calc R U
C33 C 0.2795(3) 0.1024(4) -0.12726(19) 0.0786(12) Uani 1 1 d . .
H33A H 0.217386 0.086678 -0.150579 0.094 Uiso 1 1 calc R U
H33B H 0.317328 0.101863 -0.158117 0.094 Uiso 1 1 calc R U
C43 C 0.3095(3) 0.0036(4) -0.07665(18) 0.0778(12) Uani 1 1 d . .
H43A H 0.258083 -0.036691 -0.064533 0.093 Uiso 1 1 calc R U
H43B H 0.343399 -0.066312 -0.091815 0.093 Uiso 1 1 calc R U
O14 O 0.6607(2) 0.6189(4) 0.53341(16) 0.1084(12) Uani 1 1 d . .
C14 C 0.7076(3) 0.5443(4) 0.5848(2) 0.0848(13) Uani 1 1 d . .
H14A H 0.764249 0.513942 0.576768 0.102 Uiso 1 1 calc R U
H14B H 0.672639 0.466887 0.591393 0.102 Uiso 1 1 calc R U
C24 C 0.7237(3) 0.6301(4) 0.64082(18) 0.0663(10) Uani 1 1 d . .
H24A H 0.784474 0.618080 0.667483 0.080 Uiso 1 1 calc R U
H24B H 0.681207 0.611320 0.667190 0.080 Uiso 1 1 calc R U
C34 C 0.7111(3) 0.7674(4) 0.6146(2) 0.0708(10) Uani 1 1 d . .
H34A H 0.765899 0.819366 0.629373 0.085 Uiso 1 1 calc R U
H34B H 0.662319 0.811912 0.628214 0.085 Uiso 1 1 calc R U
C44 C 0.6886(4) 0.7506(5) 0.5414(2) 0.0977(16) Uani 1 1 d . .
H44A H 0.640795 0.810947 0.520230 0.117 Uiso 1 1 calc R U
H44B H 0.741176 0.765789 0.524222 0.117 Uiso 1 1 calc R U

loop_
_atom_site_aniso_label
_atom_site_aniso_U_11
_atom_site_aniso_U_22
_atom_site_aniso_U_33
_atom_site_aniso_U_23
_atom_site_aniso_U_13
_atom_site_aniso_U_12
Zn1 0.03551(17) 0.02334(15) 0.03204(16) 0.00740(12) 0.00782(11) -0.00036(12)
O11 0.0465(11) 0.0244(9) 0.0558(12) 0.0129(9) 0.0181(9) 0.0038(8)
N11 0.0410(13) 0.0237(11) 0.0385(12) 0.0015(9) 0.0045(10) 0.0003(9)
N21 0.0358(12) 0.0213(10) 0.0366(11) 0.0066(9) 0.0104(9) 0.0005(8)
N31 0.0404(12) 0.0267(11) 0.0361(11) 0.0067(9) 0.0088(9) 0.0004(9)
C11 0.062(2) 0.0365(16) 0.0428(16) 0.0000(13) 0.0062(14) -0.0009(14)
C21 0.078(2) 0.0426(18) 0.0495(18) -0.0141(15) 0.0075(17) 0.0009(16)
C31 0.065(2) 0.0305(16) 0.070(2) -0.0129(16) 0.0109(17) -0.0028(14)
C41 0.0533(18) 0.0250(13) 0.060(2) 0.0003(14) 0.0124(15) 0.0001(12)
C51 0.0296(13) 0.0245(12) 0.0510(16) 0.0019(12) 0.0093(12) 0.0000(10)
C61 0.0249(12) 0.0253(12) 0.0479(15) 0.0098(11) 0.0110(11) 0.0021(10)
C71 0.0302(13) 0.0280(13) 0.0363(13) 0.0068(11) 0.0106(11) 0.0014(10)
C81 0.0425(15) 0.0313(14) 0.0391(14) 0.0118(12) 0.0128(12) 0.0020(11)
C91 0.061(2) 0.0503(19) 0.0353(15) 0.0142(14) 0.0098(14) -0.0011(15)
C101 0.073(2) 0.0431(18) 0.0359(16) 0.0020(13) 0.0087(15) -0.0045(16)
C111 0.0511(17) 0.0369(15) 0.0366(14) 0.0032(12) 0.0105(12) -0.0019(13)
C121 0.068(2) 0.0353(16) 0.0463(17) -0.0055(14) 0.0120(15) -0.0040(14)
C131 0.066(2) 0.0248(14) 0.0563(19) 0.0000(13) 0.0146(16) -0.0005(13)
C141 0.0564(18) 0.0266(14) 0.0445(16) 0.0072(12) 0.0115(13) 0.0001(12)
C151 0.0335(14) 0.0258(13) 0.0375(14) 0.0050(11) 0.0087(11) -0.0017(10)
O12 0.0606(13) 0.0317(10) 0.0401(11) 0.0096(9) -0.0021(9) 0.0016(9)
N12 0.0376(12) 0.0351(12) 0.0365(12) -0.0034(10) 0.0082(10) 0.0002(10)
N22 0.0423(12) 0.0248(10) 0.0292(10) 0.0032(9) 0.0073(9) -0.0003(9)
N32 0.0375(12) 0.0281(11) 0.0351(11) 0.0046(9) 0.0087(9) -0.0027(9)
C12 0.0472(17) 0.0479(17) 0.0436(16) -0.0026(14) 0.0143(13) -0.0023(14)
C22 0.0382(17) 0.069(2) 0.0537(19) -0.0138(17) 0.0151(14) 0.0017(15)
C32 0.0363(16) 0.073(2) 0.0505(18) -0.0099(17) 0.0055(14) 0.0125(15)
C42 0.0495(18) 0.0452(17) 0.0431(16) -0.0027(14) 0.0013(14) 0.0135(14)
C52 0.0401(14) 0.0295(13) 0.0315(13) -0.0064(11) 0.0036(11) 0.0043(11)
C62 0.0456(15) 0.0232(12) 0.0296(13) -0.0044(10) -0.0003(11) 0.0006(11)
C72 0.0492(15) 0.0198(12) 0.0266(12) -0.0024(9) 0.0110(11) -0.0041(10)
C82 0.0597(18) 0.0299(13) 0.0327(14) 0.0032(11) 0.0129(13) -0.0039(12)
C92 0.075(2) 0.0382(16) 0.0387(15) -0.0009(13) 0.0256(15) -0.0126(15)
C102 0.0544(18) 0.0436(16) 0.0453(16) -0.0095(14) 0.0272(14) -0.0159(14)
C112 0.0437(16) 0.0304(14) 0.0399(14) -0.0091(11) 0.0149(12) -0.0093(11)
C122 0.0383(16) 0.0438(16) 0.0530(18) -0.0110(14) 0.0167(13) -0.0087(12)
C132 0.0361(15) 0.0478(17) 0.0537(18) 0.0036(14) 0.0060(13) 0.0028(13)
C142 0.0410(16) 0.0378(15) 0.0434(15) 0.0089(13) 0.0075(12) -0.0008(12)
C152 0.0436(15) 0.0224(11) 0.0299(13) -0.0044(10) 0.0099(11) -0.0059(10)
O13 0.147(3) 0.0607(18) 0.0624(17) -0.0083(14) -0.0237(18) 0.0181(18)
C13 0.162(5) 0.052(2) 0.061(2) -0.023(2) 0.012(3) 0.012(3)
C23 0.087(3) 0.052(2) 0.080(3) -0.007(2) 0.003(2) 0.003(2)
C33 0.101(3) 0.059(2) 0.064(2) -0.012(2) -0.003(2) -0.011(2)
C43 0.111(3) 0.051(2) 0.064(2) -0.0177(19) 0.007(2) -0.010(2)
O14 0.120(3) 0.115(3) 0.075(2) -0.025(2) -0.0064(19) 0.012(2)
C14 0.097(3) 0.067(3) 0.087(3) -0.007(2) 0.014(3) 0.006(2)
C24 0.075(3) 0.060(2) 0.060(2) 0.0001(19) 0.0083(19) -0.0049(19)
C34 0.072(3) 0.056(2) 0.087(3) -0.007(2) 0.023(2) -0.0036(19)
C44 0.151(5) 0.070(3) 0.085(3) 0.006(3) 0.054(3) -0.025(3)

loop_
_atom_type_symbol
_atom_type_description
_atom_type_scat_dispersion_real
_atom_type_scat_dispersion_imag
_atom_type_scat_source
C C 0.0033 0.0016 'International Tables Vol C Tables 4.2.6.8 and 6.1.1.4'
H H 0.0000 0.0000 'International Tables Vol C Tables 4.2.6.8 and 6.1.1.4'
N N 0.0061 0.0033 'International Tables Vol C Tables 4.2.6.8 and 6.1.1.4'
O O 0.0106 0.0060 'International Tables Vol C Tables 4.2.6.8 and 6.1.1.4'
Zn Zn 0.2839 1.4301 'International Tables Vol C Tables 4.2.6.8 and 6.1.1.4'

loop_
_diffrn_orient_matrix_type
_diffrn_orient_matrix_UB_11
_diffrn_orient_matrix_UB_12
_diffrn_orient_matrix_UB_13
_diffrn_orient_matrix_UB_21
_diffrn_orient_matrix_UB_22
_diffrn_orient_matrix_UB_23
_diffrn_orient_matrix_UB_31
_diffrn_orient_matrix_UB_32
_diffrn_orient_matrix_UB_33
'Nonius RMAT' 0.0014726 -0.0362328 -0.0428234 0.0658200 0.0091289 0.0109031 0.0060534 -0.0904475 0.0182553

loop_
_geom_angle_atom_site_label_1
_geom_angle_atom_site_label_2
_geom_angle_atom_site_label_3
_geom_angle
N22 Zn1 N21 176.61(8)
N22 Zn1 N11 102.33(8)
N21 Zn1 N11 78.24(8)
N22 Zn1 N32 78.08(8)
N21 Zn1 N32 98.57(8)
N11 Zn1 N32 92.65(8)
N22 Zn1 N31 102.33(8)
N21 Zn1 N31 77.23(8)
N11 Zn1 N31 155.31(8)
N32 Zn1 N31 93.66(8)
N22 Zn1 N12 77.62(9)
N21 Zn1 N12 105.72(8)
N11 Zn1 N12 93.87(8)
N32 Zn1 N12 155.66(8)
N31 Zn1 N12 90.13(8)
C11 N11 C51 119.3(2)
C11 N11 Zn1 128.23(19)
C51 N11 Zn1 112.44(17)
C61 N21 C71 123.9(2)
C61 N21 Zn1 118.60(18)
C71 N21 Zn1 117.28(16)
C141 N31 C151 119.3(2)
C141 N31 Zn1 127.8(2)
C151 N31 Zn1 112.75(17)
N11 C11 C21 122.4(3)
N11 C11 H11 118.8
C21 C11 H11 118.8
C31 C21 C11 118.6(3)
C31 C21 H21 120.7
C11 C21 H21 120.7
C21 C31 C41 118.9(3)
C21 C31 H31 120.5
C41 C31 H31 120.5
C31 C41 C51 119.7(3)
C31 C41 H41 120.2
C51 C41 H41 120.2
N11 C51 C41 121.0(3)
N11 C51 C61 117.7(2)
C41 C51 C61 121.3(2)
O11 C61 N21 128.9(3)
O11 C61 C51 118.1(2)
N21 C61 C51 113.0(2)
N21 C71 C81 128.6(2)
N21 C71 C151 114.6(2)
C81 C71 C151 116.8(2)
C71 C81 C91 121.6(3)
C71 C81 H81 119.2
C91 C81 H81 119.2
C101 C91 C81 121.9(3)
C101 C91 H91 119.0
C81 C91 H91 119.0
C91 C101 C111 119.2(3)
C91 C101 H101 120.4
C111 C101 H101 120.4
C101 C111 C151 119.5(3)
C101 C111 C121 123.2(3)
C151 C111 C121 117.3(3)
C131 C121 C111 120.0(3)
C131 C121 H121 120.0
C111 C121 H121 120.0
C121 C131 C141 118.5(3)
C121 C131 H131 120.7
C141 C131 H131 120.7
N31 C141 C131 123.4(3)
N31 C141 H141 118.3
C131 C141 H141 118.3
N31 C151 C111 121.4(2)
N31 C151 C71 117.6(2)
C111 C151 C71 121.0(2)
C12 N12 C52 118.9(2)
C12 N12 Zn1 129.2(2)
C52 N12 Zn1 111.71(17)
C62 N22 C72 123.9(2)
C62 N22 Zn1 119.45(18)
C72 N22 Zn1 116.67(16)
C142 N32 C152 119.3(2)
C142 N32 Zn1 128.09(18)
C152 N32 Zn1 112.50(17)
N12 C12 C22 122.5(3)
N12 C12 H12 118.7
C22 C12 H12 118.7
C32 C22 C12 118.5(3)
C32 C22 H22 120.7
C12 C22 H22 120.7
C22 C32 C42 119.5(3)
C22 C32 H32 120.3
C42 C32 H32 120.3
C32 C42 C52 119.3(3)
C32 C42 H42 120.4
C52 C42 H42 120.4
N12 C52 C42 121.3(3)
N12 C52 C62 117.9(2)
C42 C52 C62 120.8(3)
O12 C62 N22 129.0(3)
O12 C62 C52 117.8(2)
N22 C62 C52 113.2(2)
C82 C72 N22 127.8(3)
C82 C72 C152 117.4(3)
N22 C72 C152 114.8(2)
C72 C82 C92 121.2(3)
C72 C82 H82 119.4
C92 C82 H82 119.4
C102 C92 C82 121.7(3)
C102 C92 H92 119.2
C82 C92 H92 119.2
C92 C102 C112 120.1(3)
C92 C102 H102 119.9
C112 C102 H102 119.9
C122 C112 C102 123.6(3)
C122 C112 C152 117.9(2)
C102 C112 C152 118.4(3)
C132 C122 C112 120.0(3)
C132 C122 H122 120.0
C112 C122 H122 120.0
C122 C132 C142 118.7(3)
C122 C132 H132 120.7
C142 C132 H132 120.7
N32 C142 C132 123.1(3)
N32 C142 H142 118.4
C132 C142 H142 118.4
N32 C152 C112 121.0(2)
N32 C152 C72 117.8(2)
C112 C152 C72 121.2(2)
C43 O13 C13 106.4(3)
O13 C13 C23 106.6(3)
O13 C13 H13A 110.4
C23 C13 H13A 110.4
O13 C13 H13B 110.4
C23 C13 H13B 110.4
H13A C13 H13B 108.6
C13 C23 C33 104.9(3)
C13 C23 H23A 110.8
C33 C23 H23A 110.8
C13 C23 H23B 110.8
C33 C23 H23B 110.8
H23A C23 H23B 108.8
C43 C33 C23 103.4(3)
C43 C33 H33A 111.1
C23 C33 H33A 111.1
C43 C33 H33B 111.1
C23 C33 H33B 111.1
H33A C33 H33B 109.0
O13 C43 C33 106.8(3)
O13 C43 H43A 110.4
C33 C43 H43A 110.4
O13 C43 H43B 110.4
C33 C43 H43B 110.4
H43A C43 H43B 108.6
C14 O14 C44 109.7(4)
O14 C14 C24 106.2(3)
O14 C14 H14A 110.5
C24 C14 H14A 110.5
O14 C14 H14B 110.5
C24 C14 H14B 110.5
H14A C14 H14B 108.7
C14 C24 C34 105.5(3)
C14 C24 H24A 110.6
C34 C24 H24A 110.6
C14 C24 H24B 110.6
C34 C24 H24B 110.6
H24A C24 H24B 108.8
C24 C34 C44 104.9(3)
C24 C34 H34A 110.8
C44 C34 H34A 110.8
C24 C34 H34B 110.8
C44 C34 H34B 110.8
H34A C34 H34B 108.8
O14 C44 C34 102.7(3)
O14 C44 H44A 111.2
C34 C44 H44A 111.2
O14 C44 H44B 111.2
C34 C44 H44B 111.2
H44A C44 H44B 109.1

loop_
_geom_bond_atom_site_label_1
_geom_bond_atom_site_label_2
_geom_bond_distance
Zn1 N22 2.049(2)
Zn1 N21 2.062(2)
Zn1 N11 2.159(2)
Zn1 N32 2.167(2)
Zn1 N31 2.180(2)
Zn1 N12 2.191(2)
O11 C61 1.249(3)
N11 C11 1.329(4)
N11 C51 1.345(3)
N21 C61 1.338(3)
N21 C71 1.382(3)
N31 C141 1.319(3)
N31 C151 1.356(3)
C11 C21 1.387(4)
C11 H11 0.9500
C21 C31 1.376(5)
C21 H21 0.9500
C31 C41 1.381(5)
C31 H31 0.9500
C41 C51 1.383(4)
C41 H41 0.9500
C51 C61 1.516(4)
C71 C81 1.383(3)
C71 C151 1.446(3)
C81 C91 1.401(4)
C81 H81 0.9500
C91 C101 1.371(5)
C91 H91 0.9500
C101 C111 1.407(4)
C101 H101 0.9500
C111 C151 1.411(4)
C111 C121 1.424(4)
C121 C131 1.356(4)
C121 H121 0.9500
C131 C141 1.399(4)
C131 H131 0.9500
C141 H141 0.9500
O12 C62 1.244(3)
N12 C12 1.338(4)
N12 C52 1.342(3)
N22 C62 1.335(3)
N22 C72 1.397(3)
N32 C142 1.320(3)
N32 C152 1.361(3)
C12 C22 1.387(4)
C12 H12 0.9500
C22 C32 1.374(5)
C22 H22 0.9500
C32 C42 1.374(5)
C32 H32 0.9500
C42 C52 1.393(4)
C42 H42 0.9500
C52 C62 1.507(4)
C72 C82 1.383(3)
C72 C152 1.436(4)
C82 C92 1.401(4)
C82 H82 0.9500
C92 C102 1.362(5)
C92 H92 0.9500
C102 C112 1.413(4)
C102 H102 0.9500
C112 C122 1.407(4)
C112 C152 1.417(4)
C122 C132 1.362(4)
C122 H122 0.9500
C132 C142 1.401(4)
C132 H132 0.9500
C142 H142 0.9500
O13 C43 1.393(4)
O13 C13 1.426(5)
C13 C23 1.456(6)
C13 H13A 0.9900
C13 H13B 0.9900
C23 C33 1.539(5)
C23 H23A 0.9900
C23 H23B 0.9900
C33 C43 1.477(5)
C33 H33A 0.9900
C33 H33B 0.9900
C43 H43A 0.9900
C43 H43B 0.9900
O14 C14 1.396(5)
O14 C44 1.412(6)
C14 C24 1.465(5)
C14 H14A 0.9900
C14 H14B 0.9900
C24 C34 1.508(5)
C24 H24A 0.9900
C24 H24B 0.9900
C34 C44 1.540(6)
C34 H34A 0.9900
C34 H34B 0.9900
C44 H44A 0.9900
C44 H44B 0.9900

loop_
_geom_torsion_atom_site_label_1
_geom_torsion_atom_site_label_2
_geom_torsion_atom_site_label_3
_geom_torsion_atom_site_label_4
_geom_torsion
C51 N11 C11 C21 0.1(5)
Zn1 N11 C11 C21 179.6(2)
N11 C11 C21 C31 0.4(5)
C11 C21 C31 C41 -0.4(5)
C21 C31 C41 C51 -0.2(5)
C11 N11 C51 C41 -0.7(4)
Zn1 N11 C51 C41 179.7(2)
C11 N11 C51 C61 178.6(2)
Zn1 N11 C51 C61 -1.0(3)
C31 C41 C51 N11 0.7(4)
C31 C41 C51 C61 -178.6(3)
C71 N21 C61 O11 3.8(4)
Zn1 N21 C61 O11 178.2(2)
C71 N21 C61 C51 -176.2(2)
Zn1 N21 C61 C51 -1.7(3)
N11 C51 C61 O11 -178.2(2)
C41 C51 C61 O11 1.1(4)
N11 C51 C61 N21 1.8(3)
C41 C51 C61 N21 -178.9(2)
C61 N21 C71 C81 2.4(4)
Zn1 N21 C71 C81 -172.1(2)
C61 N21 C71 C151 -178.6(2)
Zn1 N21 C71 C151 6.9(3)
N21 C71 C81 C91 178.9(3)
C151 C71 C81 C91 -0.1(4)
C71 C81 C91 C101 1.5(5)
C81 C91 C101 C111 -1.2(5)
C91 C101 C111 C151 -0.3(5)
C91 C101 C111 C121 -179.9(3)
C101 C111 C121 C131 178.5(3)
C151 C111 C121 C131 -1.1(5)
C111 C121 C131 C141 -0.4(5)
C151 N31 C141 C131 0.2(4)
Zn1 N31 C141 C131 -175.8(2)
C121 C131 C141 N31 0.8(5)
C141 N31 C151 C111 -1.8(4)
Zn1 N31 C151 C111 174.9(2)
C141 N31 C151 C71 179.1(2)
Zn1 N31 C151 C71 -4.3(3)
C101 C111 C151 N31 -177.5(3)
C121 C111 C151 N31 2.2(4)
C101 C111 C151 C71 1.6(4)
C121 C111 C151 C71 -178.7(3)
N21 C71 C151 N31 -1.4(3)
C81 C71 C151 N31 177.7(2)
N21 C71 C151 C111 179.4(2)
C81 C71 C151 C111 -1.4(4)
C52 N12 C12 C22 -0.7(4)
Zn1 N12 C12 C22 173.8(2)
N12 C12 C22 C32 0.9(5)
C12 C22 C32 C42 -0.2(5)
C22 C32 C42 C52 -0.6(5)
C12 N12 C52 C42 -0.2(4)
Zn1 N12 C52 C42 -175.6(2)
C12 N12 C52 C62 179.5(2)
Zn1 N12 C52 C62 4.1(3)
C32 C42 C52 N12 0.8(4)
C32 C42 C52 C62 -178.9(3)
C72 N22 C62 O12 -1.1(4)
Zn1 N22 C62 O12 177.8(2)
C72 N22 C62 C52 179.0(2)
Zn1 N22 C62 C52 -2.1(3)
N12 C52 C62 O12 178.5(2)
C42 C52 C62 O12 -1.8(4)
N12 C52 C62 N22 -1.6(3)
C42 C52 C62 N22 178.1(2)
C62 N22 C72 C82 -7.6(4)
Zn1 N22 C72 C82 173.6(2)
C62 N22 C72 C152 175.1(2)
Zn1 N22 C72 C152 -3.8(3)
N22 C72 C82 C92 -178.6(2)
C152 C72 C82 C92 -1.3(4)
C72 C82 C92 C102 -0.4(4)
C82 C92 C102 C112 1.4(4)
C92 C102 C112 C122 177.2(3)
C92 C102 C112 C152 -0.6(4)
C102 C112 C122 C132 -177.1(3)
C152 C112 C122 C132 0.8(4)
C112 C122 C132 C142 -0.6(4)
C152 N32 C142 C132 0.3(4)
Zn1 N32 C142 C132 176.4(2)
C122 C132 C142 N32 0.0(5)
C142 N32 C152 C112 -0.1(4)
Zn1 N32 C152 C112 -176.71(18)
C142 N32 C152 C72 178.6(2)
Zn1 N32 C152 C72 1.9(3)
C122 C112 C152 N32 -0.5(4)
C102 C112 C152 N32 177.5(2)
C122 C112 C152 C72 -179.1(2)
C102 C112 C152 C72 -1.1(4)
C82 C72 C152 N32 -176.6(2)
N22 C72 C152 N32 1.1(3)
C82 C72 C152 C112 2.1(4)
N22 C72 C152 C112 179.7(2)
C43 O13 C13 C23 -33.2(6)
O13 C13 C23 C33 18.0(6)
C13 C23 C33 C43 2.4(5)
C13 O13 C43 C33 35.0(5)
C23 C33 C43 O13 -22.5(5)
C44 O14 C14 C24 33.7(5)
O14 C14 C24 C34 -18.8(5)
C14 C24 C34 C44 -0.7(5)
C14 O14 C44 C34 -33.0(5)
C24 C34 C44 O14 19.5(5)
